data_2003015
loop_
_publ_author_name
'Sciau, Philippe'
'Calvarin, Gilbert'
'Ravez, Jean'

_publ_section_title
;
 Structures des phases para\'electrique et ferro\'electrique de
 Pb~2~KNb~5~O~15~
;
_journal_issue 4
_journal_name_full 'Acta Crystallographica Section B'
_journal_page_first 459
_journal_page_last 466
_journal_paper_doi 10.1107/S0108768198017984
_journal_volume 55
_journal_year 1999
_chemical_formula_sum 'K Nb5 O15 Pb2'
_space_group_IT_number 38
_space_group_name_Hall 'C -2 -2'
_space_group_name_H-M_alt 'C m 2 m'
_symmetry_cell_setting orthorhombic
_symmetry_space_group_name_Hall 'C -2 -2'
_symmetry_space_group_name_H-M 'C m 2 m'
_cell_angle_alpha 90.00000
_cell_angle_beta 90.00000
_cell_angle_gamma 90.00000
_cell_formula_units_Z 4
_cell_length_a 17.7560(10)
_cell_length_b 18.0190(10)
_cell_length_c 3.9141(2)
_cell_measurement_temperature 81
_diffrn_radiation_type CuK\b
_diffrn_radiation_wavelength 1.39217
_cod_database_code 2003015

loop_
_symmetry_equiv_pos_as_xyz
x,y,z
-x,y,-z
-x,y,z
x,y,-z
1/2+x,1/2+y,z
1/2-x,1/2+y,-z
1/2-x,1/2+y,z
1/2+x,1/2+y,-z

loop_
_atom_site_label
_atom_site_fract_x
_atom_site_fract_y
_atom_site_fract_z
K(p1) 0.329(3) -0.010(3) 0.5
K(p2) 0 0.160(4) 0.5
K(p3) 0.5 0.358(4) 0.5
Pb(p1) 0.3263(4) 0.0356(5) 0.5
Pb(p2) -0.0116(9) 0.1993(6) 0.5
Pb(p3) 0.4725(6) 0.3395(8) 0.5
Pb/K(c) 0.2508(4) 0.2526(5) 0.5
Nb(1) 0 0 0
Nb(2) 0 0.5009(9) 0
Nb(3) 0.1791(4) 0.1087(6) 0
Nb(4) 0.3182(5) 0.3979(6) 0
Nb(5) 0.3937(5) 0.1815(6) 0
Nb(6) 0.1066(4) 0.3234(6) 0
O(1) 0 -0.021(3) 0.5
O(2) 0.5 -0.014(3) 0.5
O(3) 0.194(3) 0.104(3) 0.5
O(4) 0.324(3) 0.375(3) 0.5
O(5) 0.402(3) 0.182(3) 0.5
O(6) 0.121(3) 0.304(3) 0.5
O(7) 0.079(3) 0.074(3) 0
O(8) 0.181(3) 0.220(2) 0
O(9) 0.214(2) 0.005(4) 0
O(10) 0.289(3) 0.138(3) 0
O(11) 0.416(3) 0.061(3) 0
O(12) 0.5 0.210(4) 0
O(13) 0 0.275(3) 0
O(14) 0.071(3) 0.424(3) 0
O(15) 0.210(3) 0.336(3) 0
O(16) 0.357(3) 0.275(3) 0
O(17) 0.425(3) 0.411(3) 0
